data_4031444
loop_
_publ_author_name
'Fawcett, J.'
'Peacock, R.D.'
'Russell, D.R.'

_publ_section_title
;
 Preparation and structure of Azidopentafluorotungsten(VI)
;
_journal_name_full
;
Journal of the Chemical Society. Dalton Transactions, Inorganic Chemistry 
(1972-)
;
_journal_page_first 2294
_journal_page_last 2296
_journal_volume 1980
_journal_year 1980
_chemical_formula_sum 'F5 N3 W'
_space_group_IT_number 14
_symmetry_space_group_name_Hall '-P 2ybc'
_symmetry_space_group_name_H-M 'P 1 21/c 1'
_cell_angle_alpha 90
_cell_angle_beta 102.4
_cell_angle_gamma 90
_cell_formula_units_Z 4
_cell_length_a 5.24
_cell_length_b 9.662
_cell_length_c 10.835
_cell_volume 535.767
_citation_journal_id_ASTM JCDTBI
_cod_data_source_file Fawcett_JCDTBI_1980_822.cif
_cod_data_source_block F5N3W1
_cod_original_cell_volume 535.7672
_cod_original_formula_sum 'F5 N3 W1'
_cod_database_code 4031444

loop_
_symmetry_equiv_pos_as_xyz
x,y,z
-x,y+1/2,-z+1/2
-x,-y,-z
x,-y-1/2,z-1/2

loop_
_atom_site_label
_atom_site_type_symbol
_atom_site_fract_x
_atom_site_fract_y
_atom_site_fract_z
_atom_site_occupancy
_atom_site_U_iso_or_equiv
F4 F-1 0.081 -0.083 0.408 1 0.0
N2 N+5 0.483 0.256 0.449 1 0.0
F2 F-1 -0.153 0.129 0.294 1 0.0
W1 W+6 0.151 0.0359 0.2879 1 0.0
F5 F-1 0.207 0.135 0.157 1 0.0
F3 F-1 0.424 -0.078 0.277 1 0.0
F1 F-1 -0.054 -0.078 0.163 1 0.0
N3 N-3 0.605 0.343 0.494 1 0.0
N1 N-3 0.352 0.151 0.407 1 0.0
